data_2232040
loop_
_publ_author_name
'Sithole, Sicelo V.'
'Staples, Richard J.'
'Van Zyl, Werner E.'

_publ_section_title
;
 A second polymorph of chlorido(hydroxydiphenylphosphane)gold(I)
;
_journal_coeditor_code RU2011
_journal_issue 10
_journal_name_full 'Acta Crystallographica Section E'
_journal_page_first m1328
_journal_page_last m1329
_journal_paper_doi 10.1107/S1600536811035732
_journal_volume 67
_journal_year 2011
_chemical_formula_iupac '[Au Cl (C12 H11 O P)]'
_chemical_formula_moiety 'C12 H11 Au Cl O P'
_chemical_formula_sum 'C12 H11 Au Cl O P'
_chemical_formula_weight 434.59
_chemical_name_systematic
;
(Hydroxydiphenylphosphane)chloridogold(I)
;
_space_group_IT_number 15
_symmetry_cell_setting monoclinic
_symmetry_space_group_name_Hall '-C 2yc'
_symmetry_space_group_name_H-M 'C 1 2/c 1'
_atom_sites_solution_hydrogens geom
_atom_sites_solution_primary direct
_atom_sites_solution_secondary difmap
_audit_creation_method SHELXL-97
_cell_angle_alpha 90.00
_cell_angle_beta 106.4830(10)
_cell_angle_gamma 90.00
_cell_formula_units_Z 16
_cell_length_a 29.2734(18)
_cell_length_b 10.2321(6)
_cell_length_c 17.5643(11)
_cell_measurement_reflns_used 9950
_cell_measurement_temperature 173(2)
_cell_measurement_theta_max 25.38
_cell_measurement_theta_min 2.34
_cell_volume 5044.8(5)
_computing_cell_refinement 'SAINT (Bruker, 2008)'
_computing_data_collection 'APEX2 (Bruker, 2008)'
_computing_data_reduction 'SAINT (Bruker, 2008)'
_computing_molecular_graphics 'SHELXTL (Sheldrick, 2008)'
_computing_publication_material 'SHELXTL (Sheldrick, 2008)'
_computing_structure_refinement 'SHELXL97 (Sheldrick, 2008)'
_computing_structure_solution 'SHELXS97 (Sheldrick, 2008)'
_diffrn_ambient_temperature 173(2)
_diffrn_detector_area_resol_mean 836.6
_diffrn_measured_fraction_theta_full 0.999
_diffrn_measured_fraction_theta_max 0.999
_diffrn_measurement_device_type 'Bruker APEXII CCD'
_diffrn_measurement_method '\w,and/f 0.5 deg'
_diffrn_radiation_monochromator graphite
_diffrn_radiation_type MoK\a
_diffrn_radiation_wavelength 0.71073
_diffrn_reflns_av_R_equivalents 0.0361
_diffrn_reflns_av_sigmaI/netI 0.0312
_diffrn_reflns_limit_h_max 35
_diffrn_reflns_limit_h_min -35
_diffrn_reflns_limit_k_max 12
_diffrn_reflns_limit_k_min -12
_diffrn_reflns_limit_l_max 21
_diffrn_reflns_limit_l_min -21
_diffrn_reflns_number 18295
_diffrn_reflns_theta_full 25.39
_diffrn_reflns_theta_max 25.39
_diffrn_reflns_theta_min 2.12
_exptl_absorpt_coefficient_mu 11.978
_exptl_absorpt_correction_T_max 0.7452
_exptl_absorpt_correction_T_min 0.3707
_exptl_absorpt_correction_type multi-scan
_exptl_absorpt_process_details '(SADABS; Bruker, 2008)'
_exptl_crystal_colour colourless
_exptl_crystal_density_diffrn 2.289
_exptl_crystal_density_method 'not measured'
_exptl_crystal_description chunk
_exptl_crystal_F_000 3232
_exptl_crystal_size_max 0.32
_exptl_crystal_size_mid 0.13
_exptl_crystal_size_min 0.06
_refine_diff_density_max 0.741
_refine_diff_density_min -0.633
_refine_ls_extinction_method none
_refine_ls_goodness_of_fit_ref 1.032
_refine_ls_hydrogen_treatment constr
_refine_ls_matrix_type full
_refine_ls_number_parameters 291
_refine_ls_number_reflns 4651
_refine_ls_number_restraints 0
_refine_ls_restrained_S_all 1.032
_refine_ls_R_factor_all 0.0233
_refine_ls_R_factor_gt 0.0194
_refine_ls_shift/su_max 0.004
_refine_ls_shift/su_mean 0.000
_refine_ls_structure_factor_coef Fsqd
_refine_ls_weighting_details 'calc w=1/[\s^2^(Fo^2^)+(0.0223P)^2^+0.0000P] where P=(Fo^2^+2Fc^2^)/3'
_refine_ls_weighting_scheme calc
_refine_ls_wR_factor_gt 0.0463
_refine_ls_wR_factor_ref 0.0479
_reflns_number_gt 4183
_reflns_number_total 4651
_reflns_threshold_expression >2sigma(I)
_cod_data_source_file ru2011.cif
_cod_data_source_block I
_cod_original_sg_symbol_Hall '-C 2yc '
_cod_original_sg_symbol_H-M 'C 2/c'
_cod_database_code 2232040
_cod_database_fobs_code 2232040

loop_
_symmetry_equiv_pos_as_xyz
'x, y, z'
'-x, y, -z+1/2'
'x+1/2, y+1/2, z'
'-x+1/2, y+1/2, -z+1/2'
'-x, -y, -z'
'x, -y, z-1/2'
'-x+1/2, -y+1/2, -z'
'x+1/2, -y+1/2, z-1/2'

loop_
_atom_site_type_symbol
_atom_site_label
_atom_site_fract_x
_atom_site_fract_y
_atom_site_fract_z
_atom_site_U_iso_or_equiv
_atom_site_adp_type
_atom_site_calc_flag
_atom_site_refinement_flags
_atom_site_occupancy
_atom_site_symmetry_multiplicity
Au Au1 0.960725(5) 0.437105(13) 0.289805(8) 0.02121(5) Uani d . 1 1
Au Au2 0.887378(5) 0.384820(13) 0.378563(9) 0.02700(6) Uani d . 1 1
Cl Cl1 1.00671(3) 0.26698(9) 0.36128(6) 0.0284(2) Uani d . 1 1
Cl Cl2 0.89312(4) 0.59742(9) 0.42511(6) 0.0368(3) Uani d . 1 1
P P1 0.91703(4) 0.60110(9) 0.22307(6) 0.0228(2) Uani d . 1 1
P P2 0.87692(4) 0.17285(9) 0.35069(7) 0.0268(2) Uani d . 1 1
O O1 0.90588(11) 0.7154(2) 0.27649(16) 0.0342(7) Uani d . 1 1
H H1 0.9059 0.6853 0.3210 0.051 Uiso calc R 1 1
O O2 0.91734(10) 0.0976(3) 0.3237(2) 0.0411(8) Uani d . 1 1
H H2 0.9435 0.1363 0.3419 0.062 Uiso calc R 1 1
C C1 0.85968(13) 0.5459(4) 0.1619(2) 0.0241(8) Uani d . 1 1
C C2 0.81825(15) 0.6080(4) 0.1658(3) 0.0372(11) Uani d . 1 1
H H2B 0.8198 0.6785 0.2016 0.045 Uiso calc R 1 1
C C3 0.77481(17) 0.5670(5) 0.1175(3) 0.0508(13) Uani d . 1 1
H H3 0.7465 0.6095 0.1201 0.061 Uiso calc R 1 1
C C4 0.77226(16) 0.4651(5) 0.0657(3) 0.0471(12) Uani d . 1 1
H H4 0.7423 0.4389 0.0316 0.056 Uiso calc R 1 1
C C5 0.81274(17) 0.4011(5) 0.0630(3) 0.0437(11) Uani d . 1 1
H H5 0.8107 0.3294 0.0278 0.052 Uiso calc R 1 1
C C6 0.85684(15) 0.4403(4) 0.1113(3) 0.0347(10) Uani d . 1 1
H H6 0.8849 0.3951 0.1096 0.042 Uiso calc R 1 1
C C7 0.94390(13) 0.6894(3) 0.1576(2) 0.0244(8) Uani d . 1 1
C C8 0.95612(14) 0.6238(4) 0.0969(2) 0.0286(9) Uani d . 1 1
H H8 0.9491 0.5334 0.0889 0.034 Uiso calc R 1 1
C C9 0.97805(15) 0.6877(4) 0.0485(3) 0.0378(10) Uani d . 1 1
H H9 0.9862 0.6416 0.0073 0.045 Uiso calc R 1 1
C C10 0.98827(15) 0.8194(5) 0.0597(3) 0.0428(12) Uani d . 1 1
H H10 1.0038 0.8638 0.0265 0.051 Uiso calc R 1 1
C C11 0.97600(16) 0.8859(4) 0.1187(3) 0.0434(12) Uani d . 1 1
H H11 0.9827 0.9767 0.1256 0.052 Uiso calc R 1 1
C C12 0.95387(14) 0.8222(4) 0.1687(3) 0.0330(10) Uani d . 1 1
H H12 0.9457 0.8687 0.2097 0.040 Uiso calc R 1 1
C C13 0.87130(14) 0.0853(4) 0.4367(2) 0.0269(9) Uani d . 1 1
C C14 0.88671(15) -0.0425(4) 0.4518(3) 0.0345(10) Uani d . 1 1
H H14 0.9010 -0.0863 0.4167 0.041 Uiso calc R 1 1
C C15 0.88123(17) -0.1070(4) 0.5187(3) 0.0425(12) Uani d . 1 1
H H15 0.8916 -0.1950 0.5287 0.051 Uiso calc R 1 1
C C16 0.86084(17) -0.0442(4) 0.5704(3) 0.0405(11) Uani d . 1 1
H H16 0.8574 -0.0881 0.6161 0.049 Uiso calc R 1 1
C C17 0.84557(16) 0.0823(4) 0.5551(3) 0.0368(10) Uani d . 1 1
H H17 0.8311 0.1253 0.5902 0.044 Uiso calc R 1 1
C C18 0.85078(14) 0.1480(4) 0.4900(2) 0.0298(9) Uani d . 1 1
H H18 0.8405 0.2361 0.4810 0.036 Uiso calc R 1 1
C C19 0.82412(14) 0.1317(4) 0.2729(2) 0.0273(9) Uani d . 1 1
C C20 0.81456(16) 0.0011(4) 0.2501(3) 0.0361(10) Uani d . 1 1
H H20 0.8365 -0.0655 0.2744 0.043 Uiso calc R 1 1
C C21 0.77345(16) -0.0307(4) 0.1926(3) 0.0407(11) Uani d . 1 1
H H21 0.7673 -0.1193 0.1769 0.049 Uiso calc R 1 1
C C22 0.74071(16) 0.0648(4) 0.1570(3) 0.0393(11) Uani d . 1 1
H H22 0.7120 0.0419 0.1180 0.047 Uiso calc R 1 1
C C23 0.75038(16) 0.1929(4) 0.1789(3) 0.0430(11) Uani d . 1 1
H H23 0.7283 0.2592 0.1549 0.052 Uiso calc R 1 1
C C24 0.79207(16) 0.2261(4) 0.2357(3) 0.0376(10) Uani d . 1 1
H H24 0.7987 0.3154 0.2493 0.045 Uiso calc R 1 1

loop_
_atom_site_aniso_label
_atom_site_aniso_U_11
_atom_site_aniso_U_22
_atom_site_aniso_U_33
_atom_site_aniso_U_12
_atom_site_aniso_U_13
_atom_site_aniso_U_23
Au1 0.01960(9) 0.02248(8) 0.02120(9) 0.00212(5) 0.00521(7) 0.00271(5)
Au2 0.02700(10) 0.02272(9) 0.03339(10) -0.00234(6) 0.01200(7) -0.00352(6)
Cl1 0.0240(5) 0.0277(5) 0.0322(5) 0.0054(4) 0.0060(4) 0.0078(4)
Cl2 0.0522(7) 0.0266(5) 0.0372(6) -0.0047(5) 0.0217(5) -0.0079(4)
P1 0.0238(6) 0.0214(5) 0.0219(5) 0.0035(4) 0.0042(4) 0.0016(4)
P2 0.0232(6) 0.0237(5) 0.0351(6) -0.0008(4) 0.0106(5) -0.0041(4)
O1 0.0470(19) 0.0264(14) 0.0300(17) 0.0066(13) 0.0120(15) 0.0004(12)
O2 0.0306(18) 0.0311(15) 0.067(2) -0.0012(13) 0.0237(17) -0.0126(15)
C1 0.021(2) 0.029(2) 0.021(2) 0.0005(16) 0.0051(17) 0.0061(16)
C2 0.023(2) 0.038(2) 0.050(3) 0.0052(18) 0.011(2) -0.002(2)
C3 0.023(3) 0.057(3) 0.072(4) 0.009(2) 0.014(3) 0.000(3)
C4 0.023(3) 0.061(3) 0.049(3) -0.004(2) -0.004(2) 0.009(2)
C5 0.035(3) 0.053(3) 0.037(3) -0.004(2) 0.000(2) -0.005(2)
C6 0.023(2) 0.042(2) 0.039(3) 0.0021(18) 0.008(2) -0.0097(19)
C7 0.017(2) 0.0268(19) 0.024(2) 0.0019(15) -0.0030(16) 0.0059(16)
C8 0.026(2) 0.031(2) 0.028(2) 0.0032(17) 0.0051(18) 0.0061(17)
C9 0.033(3) 0.052(3) 0.026(2) 0.001(2) 0.0030(19) 0.013(2)
C10 0.025(3) 0.057(3) 0.043(3) -0.007(2) 0.004(2) 0.021(2)
C11 0.033(3) 0.035(2) 0.052(3) -0.013(2) -0.005(2) 0.009(2)
C12 0.027(2) 0.028(2) 0.038(3) -0.0015(17) -0.0002(19) 0.0044(18)
C13 0.021(2) 0.0249(19) 0.030(2) -0.0050(16) 0.0000(17) -0.0040(17)
C14 0.032(3) 0.031(2) 0.036(3) 0.0003(18) 0.003(2) -0.0067(18)
C15 0.053(3) 0.025(2) 0.040(3) -0.002(2) -0.002(2) 0.0035(19)
C16 0.052(3) 0.035(2) 0.029(3) -0.010(2) 0.003(2) 0.0008(19)
C17 0.044(3) 0.035(2) 0.032(3) -0.006(2) 0.012(2) -0.0046(19)
C18 0.029(2) 0.0255(19) 0.033(2) -0.0002(17) 0.0047(19) -0.0011(17)
C19 0.031(2) 0.028(2) 0.028(2) -0.0024(17) 0.0159(19) -0.0002(16)
C20 0.036(3) 0.028(2) 0.041(3) -0.0002(19) 0.007(2) -0.0019(19)
C21 0.043(3) 0.039(2) 0.040(3) -0.009(2) 0.012(2) -0.010(2)
C22 0.029(3) 0.059(3) 0.029(2) -0.012(2) 0.006(2) -0.002(2)
C23 0.035(3) 0.048(3) 0.041(3) 0.007(2) 0.003(2) 0.007(2)
C24 0.040(3) 0.031(2) 0.042(3) 0.0003(19) 0.011(2) 0.0010(19)

loop_
_atom_type_symbol
_atom_type_description
_atom_type_scat_dispersion_real
_atom_type_scat_dispersion_imag
_atom_type_scat_source
C C 0.0033 0.0016 'International Tables Vol C Tables 4.2.6.8 and 6.1.1.4'
H H 0.0000 0.0000 'International Tables Vol C Tables 4.2.6.8 and 6.1.1.4'
O O 0.0106 0.0060 'International Tables Vol C Tables 4.2.6.8 and 6.1.1.4'
P P 0.1023 0.0942 'International Tables Vol C Tables 4.2.6.8 and 6.1.1.4'
Cl Cl 0.1484 0.1585 'International Tables Vol C Tables 4.2.6.8 and 6.1.1.4'
Au Au -2.0133 8.8022 'International Tables Vol C Tables 4.2.6.8 and 6.1.1.4'

loop_
_geom_angle_atom_site_label_1
_geom_angle_atom_site_label_2
_geom_angle_atom_site_label_3
_geom_angle_site_symmetry_1
_geom_angle_site_symmetry_3
_geom_angle
P1 Au1 Cl1 . . 179.23(3)
P1 Au1 Au1 . 2_755 98.95(3)
Cl1 Au1 Au1 . 2_755 81.37(2)
P1 Au1 Au2 . . 91.08(3)
Cl1 Au1 Au2 . . 88.65(2)
Au1 Au1 Au2 2_755 . 169.256(4)
P2 Au2 Cl2 . . 170.39(4)
P2 Au2 Au1 . . 97.58(3)
Cl2 Au2 Au1 . . 91.41(3)
O1 P1 C1 . . 105.59(17)
O1 P1 C7 . . 101.93(16)
C1 P1 C7 . . 106.06(17)
O1 P1 Au1 . . 115.24(11)
C1 P1 Au1 . . 112.00(12)
C7 P1 Au1 . . 114.96(12)
O2 P2 C19 . . 102.24(18)
O2 P2 C13 . . 105.13(18)
C19 P2 C13 . . 104.90(17)
O2 P2 Au2 . . 117.99(11)
C19 P2 Au2 . . 115.47(13)
C13 P2 Au2 . . 109.84(13)
P1 O1 H1 . . 109.5
P2 O2 H2 . . 109.5
C2 C1 C6 . . 119.6(4)
C2 C1 P1 . . 120.4(3)
C6 C1 P1 . . 120.1(3)
C3 C2 C1 . . 119.8(4)
C3 C2 H2B . . 120.1
C1 C2 H2B . . 120.1
C4 C3 C2 . . 120.4(4)
C4 C3 H3 . . 119.8
C2 C3 H3 . . 119.8
C5 C4 C3 . . 120.2(4)
C5 C4 H4 . . 119.9
C3 C4 H4 . . 119.9
C4 C5 C6 . . 120.4(4)
C4 C5 H5 . . 119.8
C6 C5 H5 . . 119.8
C1 C6 C5 . . 119.6(4)
C1 C6 H6 . . 120.2
C5 C6 H6 . . 120.2
C8 C7 C12 . . 119.3(4)
C8 C7 P1 . . 120.0(3)
C12 C7 P1 . . 120.7(3)
C9 C8 C7 . . 121.0(4)
C9 C8 H8 . . 119.5
C7 C8 H8 . . 119.5
C8 C9 C10 . . 119.9(4)
C8 C9 H9 . . 120.1
C10 C9 H9 . . 120.1
C11 C10 C9 . . 119.9(4)
C11 C10 H10 . . 120.0
C9 C10 H10 . . 120.0
C10 C11 C12 . . 120.9(4)
C10 C11 H11 . . 119.5
C12 C11 H11 . . 119.5
C11 C12 C7 . . 119.1(4)
C11 C12 H12 . . 120.5
C7 C12 H12 . . 120.5
C14 C13 C18 . . 118.8(4)
C14 C13 P2 . . 121.9(3)
C18 C13 P2 . . 119.4(3)
C13 C14 C15 . . 119.9(4)
C13 C14 H14 . . 120.0
C15 C14 H14 . . 120.0
C16 C15 C14 . . 120.5(4)
C16 C15 H15 . . 119.7
C14 C15 H15 . . 119.7
C17 C16 C15 . . 119.3(4)
C17 C16 H16 . . 120.4
C15 C16 H16 . . 120.4
C16 C17 C18 . . 121.3(4)
C16 C17 H17 . . 119.4
C18 C17 H17 . . 119.4
C17 C18 C13 . . 120.2(4)
C17 C18 H18 . . 119.9
C13 C18 H18 . . 119.9
C24 C19 C20 . . 118.7(4)
C24 C19 P2 . . 121.3(3)
C20 C19 P2 . . 120.0(3)
C21 C20 C19 . . 119.9(4)
C21 C20 H20 . . 120.1
C19 C20 H20 . . 120.1
C20 C21 C22 . . 121.0(4)
C20 C21 H21 . . 119.5
C22 C21 H21 . . 119.5
C23 C22 C21 . . 119.0(4)
C23 C22 H22 . . 120.5
C21 C22 H22 . . 120.5
C22 C23 C24 . . 120.5(4)
C22 C23 H23 . . 119.8
C24 C23 H23 . . 119.8
C19 C24 C23 . . 120.9(4)
C19 C24 H24 . . 119.5
C23 C24 H24 . . 119.5

loop_
_geom_bond_atom_site_label_1
_geom_bond_atom_site_label_2
_geom_bond_site_symmetry_2
_geom_bond_distance
Au1 P1 . 2.2304(10)
Au1 Cl1 . 2.3366(9)
Au1 Au1 2_755 3.0112(3)
Au1 Au2 . 3.0375(2)
Au2 P2 . 2.2254(10)
Au2 Cl2 . 2.3131(10)
P1 O1 . 1.591(3)
P1 C1 . 1.808(4)
P1 C7 . 1.808(4)
P2 O2 . 1.592(3)
P2 C19 . 1.799(4)
P2 C13 . 1.803(4)
O1 H1 . 0.8400
O2 H2 . 0.8400
C1 C2 . 1.387(5)
C1 C6 . 1.387(5)
C2 C3 . 1.378(6)
C2 H2B . 0.9500
C3 C4 . 1.372(7)
C3 H3 . 0.9500
C4 C5 . 1.366(6)
C4 H4 . 0.9500
C5 C6 . 1.387(6)
C5 H5 . 0.9500
C6 H6 . 0.9500
C7 C8 . 1.389(5)
C7 C12 . 1.392(5)
C8 C9 . 1.368(5)
C8 H8 . 0.9500
C9 C10 . 1.382(6)
C9 H9 . 0.9500
C10 C11 . 1.370(7)
C10 H10 . 0.9500
C11 C12 . 1.392(6)
C11 H11 . 0.9500
C12 H12 . 0.9500
C13 C14 . 1.385(5)
C13 C18 . 1.403(5)
C14 C15 . 1.396(6)
C14 H14 . 0.9500
C15 C16 . 1.379(6)
C15 H15 . 0.9500
C16 C17 . 1.371(6)
C16 H16 . 0.9500
C17 C18 . 1.371(6)
C17 H17 . 0.9500
C18 H18 . 0.9500
C19 C24 . 1.375(6)
C19 C20 . 1.401(5)
C20 C21 . 1.373(6)
C20 H20 . 0.9500
C21 C22 . 1.387(6)
C21 H21 . 0.9500
C22 C23 . 1.373(6)
C22 H22 . 0.9500
C23 C24 . 1.381(6)
C23 H23 . 0.9500
C24 H24 . 0.9500

loop_
_geom_hbond_atom_site_label_D
_geom_hbond_atom_site_label_H
_geom_hbond_atom_site_label_A
_geom_hbond_distance_DH
_geom_hbond_distance_HA
_geom_hbond_distance_DA
_geom_hbond_angle_DHA
O1 H1 Cl2 0.84 2.16 2.994(3) 169.9
O2 H2 Cl1 0.84 2.23 3.050(3) 165.5

loop_
_geom_torsion_atom_site_label_1
_geom_torsion_atom_site_label_2
_geom_torsion_atom_site_label_3
_geom_torsion_atom_site_label_4
_geom_torsion_site_symmetry_1
_geom_torsion
P1 Au1 Au2 P2 . 126.72(4)
Cl1 Au1 Au2 P2 . -54.00(4)
Au1 Au1 Au2 P2 2_755 -32.28(5)
P1 Au1 Au2 Cl2 . -56.69(4)
Cl1 Au1 Au2 Cl2 . 122.59(4)
Au1 Au1 Au2 Cl2 2_755 144.31(5)
Cl1 Au1 P1 O1 . -11(3)
Au1 Au1 P1 O1 2_755 -125.53(13)
Au2 Au1 P1 O1 . 58.35(13)
Cl1 Au1 P1 C1 . -132(3)
Au1 Au1 P1 C1 2_755 113.74(13)
Au2 Au1 P1 C1 . -62.38(14)
Cl1 Au1 P1 C7 . 107(3)
Au1 Au1 P1 C7 2_755 -7.40(14)
Au2 Au1 P1 C7 . 176.48(14)
Cl2 Au2 P2 O2 . -139.1(3)
Au1 Au2 P2 O2 . 20.00(16)
Cl2 Au2 P2 C19 . 99.6(3)
Au1 Au2 P2 C19 . -101.26(14)
Cl2 Au2 P2 C13 . -18.8(3)
Au1 Au2 P2 C13 . 140.40(14)
O1 P1 C1 C2 . 3.3(4)
C7 P1 C1 C2 . -104.4(3)
Au1 P1 C1 C2 . 129.4(3)
O1 P1 C1 C6 . -176.2(3)
C7 P1 C1 C6 . 76.1(4)
Au1 P1 C1 C6 . -50.0(3)
C6 C1 C2 C3 . -2.0(6)
P1 C1 C2 C3 . 178.5(4)
C1 C2 C3 C4 . 0.0(7)
C2 C3 C4 C5 . 1.7(8)
C3 C4 C5 C6 . -1.4(7)
C2 C1 C6 C5 . 2.4(6)
P1 C1 C6 C5 . -178.2(3)
C4 C5 C6 C1 . -0.7(7)
O1 P1 C7 C8 . -175.6(3)
C1 P1 C7 C8 . -65.4(3)
Au1 P1 C7 C8 . 59.0(3)
O1 P1 C7 C12 . 6.3(4)
C1 P1 C7 C12 . 116.5(3)
Au1 P1 C7 C12 . -119.1(3)
C12 C7 C8 C9 . 0.5(6)
P1 C7 C8 C9 . -177.6(3)
C7 C8 C9 C10 . -0.1(6)
C8 C9 C10 C11 . -0.6(7)
C9 C10 C11 C12 . 0.9(7)
C10 C11 C12 C7 . -0.5(6)
C8 C7 C12 C11 . -0.2(6)
P1 C7 C12 C11 . 177.9(3)
O2 P2 C13 C14 . -20.8(4)
C19 P2 C13 C14 . 86.6(4)
Au2 P2 C13 C14 . -148.7(3)
O2 P2 C13 C18 . 159.2(3)
C19 P2 C13 C18 . -93.4(3)
Au2 P2 C13 C18 . 31.3(3)
C18 C13 C14 C15 . 0.6(6)
P2 C13 C14 C15 . -179.4(3)
C13 C14 C15 C16 . -0.4(7)
C14 C15 C16 C17 . 0.6(7)
C15 C16 C17 C18 . -0.9(7)
C16 C17 C18 C13 . 1.1(6)
C14 C13 C18 C17 . -1.0(6)
P2 C13 C18 C17 . 179.0(3)
O2 P2 C19 C24 . -131.4(3)
C13 P2 C19 C24 . 119.0(3)
Au2 P2 C19 C24 . -2.0(4)
O2 P2 C19 C20 . 49.7(3)
C13 P2 C19 C20 . -59.8(4)
Au2 P2 C19 C20 . 179.2(3)
C24 C19 C20 C21 . -1.1(6)
P2 C19 C20 C21 . 177.8(3)
C19 C20 C21 C22 . -0.7(7)
C20 C21 C22 C23 . 1.3(7)
C21 C22 C23 C24 . -0.1(7)
C20 C19 C24 C23 . 2.3(6)
P2 C19 C24 C23 . -176.6(3)
C22 C23 C24 C19 . -1.7(7)
